data_4026048
loop_
_publ_author_name
'Kevin S. Eccles'
'Rebecca E. Deasy'
'L\'aszl\'o F\'abi\'an'
'Anita R. Maguire'
'Simon E. Lawrence'

_publ_contact_author_address
;Department of Chemistry 
Analytical and Biological Chemistry Research Facility
University College Cork
Cork
Ireland
;
_publ_contact_author_email s.lawrence@ucc.ie
_publ_contact_author_fax +353(21)4274097
_publ_contact_author_name 'Simon E. Lawrence'
_publ_contact_author_phone +353(21)4903143
_publ_section_title
;
 The Use of Co-crystals for the Determination of Absolute Stereochemistry:
 An Alternative to Salt Formation
;
_journal_name_full 'Journal of Organic Chemistry'
_journal_page_first 1159
_journal_page_last 1162
_journal_paper_doi 10.1021/jo102148p
_journal_volume 76
_journal_year 2011
_chemical_absolute_configuration ad
_chemical_formula_moiety 'C11 H14 O2, C6 H6 N2 O'
_chemical_formula_sum 'C17 H20 N2 O3'
_chemical_formula_weight 300.35
_chemical_melting_point 353(1)
_space_group_crystal_system triclinic
_space_group_IT_number 1
_space_group_name_Hall 'P 1'
_space_group_name_H-M_alt 'P 1'
_symmetry_space_group_name_Hall 'P 1'
_symmetry_space_group_name_H-M 'P 1'
_atom_sites_solution_hydrogens geom
_atom_sites_solution_primary direct
_atom_sites_solution_secondary difmap
_audit_creation_method 'APEX2 v2010.1-2'
_cell_angle_alpha 83.438(2)
_cell_angle_beta 84.291(2)
_cell_angle_gamma 71.750(2)
_cell_formula_units_Z 2
_cell_length_a 6.0360(2)
_cell_length_b 9.4615(4)
_cell_length_c 14.6013(5)
_cell_measurement_reflns_used 89
_cell_measurement_temperature 100.(2)
_cell_measurement_theta_max 37.8110
_cell_measurement_theta_min 9.1712
_cell_volume 784.95(5)
_computing_cell_refinement 'SAINT V7.66A (Bruker AXS, 2009)'
_computing_data_collection 'Bruker Instrument Service v2009, 7, 0, 0'
_computing_data_reduction 'SAINT V7.66A (Bruker AXS, 2009)'
_computing_molecular_graphics 'Mercury 2.3 (Macrae et al, 2008)'
_computing_structure_refinement 'SHELXL-97 (Sheldrick, 2008)'
_computing_structure_solution 'SHELXS-97 (Sheldrick, 2008)'
_diffrn_ambient_temperature 100.(2)
_diffrn_detector_area_resol_mean 8.3333
_diffrn_measured_fraction_theta_full 0.972
_diffrn_measured_fraction_theta_max 0.972
_diffrn_measurement_device_type 'Bruker APEX DUO'
_diffrn_measurement_method '\w and \f scans'
_diffrn_radiation_monochromator 'doubly curved silicon crystal'
_diffrn_radiation_source 'micro-focus sealed tube'
_diffrn_radiation_type CuK\a
_diffrn_radiation_wavelength 1.54178
_diffrn_reflns_av_R_equivalents 0.0361
_diffrn_reflns_av_sigmaI/netI 0.0433
_diffrn_reflns_limit_h_max 7
_diffrn_reflns_limit_h_min -7
_diffrn_reflns_limit_k_max 11
_diffrn_reflns_limit_k_min -9
_diffrn_reflns_limit_l_max 17
_diffrn_reflns_limit_l_min -16
_diffrn_reflns_number 17372
_diffrn_reflns_theta_full 66.04
_diffrn_reflns_theta_max 66.04
_diffrn_reflns_theta_min 3.05
_exptl_absorpt_coefficient_mu 0.713
_exptl_absorpt_correction_T_max 0.93
_exptl_absorpt_correction_T_min 0.67
_exptl_absorpt_correction_type multi-scan
_exptl_absorpt_process_details 'SADABS V2008/1 (Bruker AXS)'
_exptl_crystal_colour colourless
_exptl_crystal_density_diffrn 1.271
_exptl_crystal_description Block
_exptl_crystal_F_000 320
_exptl_crystal_size_max 0.40
_exptl_crystal_size_mid 0.20
_exptl_crystal_size_min 0.11
_refine_diff_density_max 0.126
_refine_diff_density_min -0.204
_refine_ls_abs_structure_details 'Flack H D (1983), Acta Cryst. A39, 876-881'
_refine_ls_abs_structure_Flack 0.06(14)
_refine_ls_extinction_method none
_refine_ls_goodness_of_fit_ref 1.029
_refine_ls_hydrogen_treatment constr
_refine_ls_matrix_type full
_refine_ls_number_parameters 403
_refine_ls_number_reflns 4835
_refine_ls_number_restraints 3
_refine_ls_restrained_S_all 1.029
_refine_ls_R_factor_all 0.0323
_refine_ls_R_factor_gt 0.0317
_refine_ls_shift/su_max 0.001
_refine_ls_shift/su_mean 0.000
_refine_ls_structure_factor_coef Fsqd
_refine_ls_weighting_details 'calc w=1/[\s^2^(Fo^2^)+(0.0511P)^2^+0.0855P] where P=(Fo^2^+2Fc^2^)/3'
_refine_ls_weighting_scheme calc
_refine_ls_wR_factor_gt 0.0831
_refine_ls_wR_factor_ref 0.0840
_reflns_number_gt 4737
_reflns_number_total 4835
_reflns_threshold_expression >2sigma(I)
_cod_data_source_file jo102148p_si_006.cif
_cod_data_source_block Compound_2c_(S)
_cod_database_code 4026048

loop_
_space_group_symop_operation_xyz
'x, y, z'

loop_
_atom_site_type_symbol
_atom_site_label
_atom_site_fract_x
_atom_site_fract_y
_atom_site_fract_z
_atom_site_U_iso_or_equiv
_atom_site_adp_type
_atom_site_calc_flag
_atom_site_refinement_flags
_atom_site_occupancy
C C25 0.5475(3) 0.56273(18) 0.51785(10) 0.0258(4) Uani d . 1
H H25 0.423 0.5772 0.4793 0.031 Uiso calc R 1
C C15 0.4638(3) 0.31599(19) 0.44199(11) 0.0244(4) Uani d . 1
H H15A 0.3156 0.3692 0.4755 0.029 Uiso calc R 1
H H15B 0.4928 0.3834 0.3883 0.029 Uiso calc R 1
C C14 0.4391(2) 0.17780(18) 0.40808(10) 0.0229(3) Uani d . 1
C C20 0.6941(3) 0.41860(18) 0.53958(10) 0.0232(3) Uani d . 1
C C22 0.9122(3) 0.5254(2) 0.63060(10) 0.0255(3) Uani d . 1
C C21 0.8776(3) 0.40340(19) 0.59560(10) 0.0251(3) Uani d . 1
H H21 0.9819 0.3065 0.6102 0.03 Uiso calc R 1
C C16 0.6648(2) 0.27939(18) 0.50639(10) 0.0244(3) Uani d . 1
H H16 0.8126 0.2291 0.4702 0.029 Uiso calc R 1
C C23 0.7606(3) 0.66654(19) 0.60802(10) 0.0284(4) Uani d . 1
H H23 0.7808 0.7509 0.6316 0.034 Uiso calc R 1
C C26 1.1077(3) 0.5055(2) 0.69213(11) 0.0326(4) Uani d . 1
H H26A 1.2215 0.5518 0.6602 0.049 Uiso calc R 1
H H26B 1.1848 0.3986 0.7069 0.049 Uiso calc R 1
H H26C 1.044 0.5529 0.7493 0.049 Uiso calc R 1
C C17 0.6311(4) 0.1691(2) 0.58782(13) 0.0382(4) Uani d . 1
H H17A 0.7612 0.1462 0.6278 0.057 Uiso calc R 1
H H17B 0.627 0.0769 0.5645 0.057 Uiso calc R 1
H H17C 0.4836 0.2136 0.6232 0.057 Uiso calc R 1
C C24 0.5808(3) 0.6860(2) 0.55181(11) 0.0288(4) Uani d . 1
H H24 0.4796 0.7834 0.5362 0.035 Uiso calc R 1
O O19 0.26148(19) 0.13625(14) 0.44797(8) 0.0302(3) Uani d . 1
H H19 0.253 0.0622 0.4235 0.045 Uiso calc R 1
O O18 0.57466(19) 0.10752(13) 0.34971(8) 0.0308(3) Uani d . 1
C C11 0.6070(4) 0.0044(2) 0.86505(12) 0.0412(5) Uani d . 1
H H11 0.4825 -0.0364 0.8834 0.049 Uiso calc R 1
C C1 0.7861(3) 0.49821(19) 1.02336(11) 0.0263(4) Uani d . 1
C C10 0.8021(3) -0.07783(19) 0.81510(11) 0.0342(4) Uani d . 1
H H10 0.8117 -0.1748 0.8002 0.041 Uiso calc R 1
C C2 0.7672(3) 0.3566(2) 0.99217(11) 0.0309(4) Uani d . 1
H H2A 0.6238 0.3379 1.0227 0.037 Uiso calc R 1
H H2B 0.9024 0.2724 1.0129 0.037 Uiso calc R 1
C C7 0.7700(3) 0.20585(18) 0.86201(9) 0.0245(3) Uani d . 1
C C3 0.7596(3) 0.35888(18) 0.88730(10) 0.0251(3) Uani d . 1
H H3 0.9031 0.3812 0.8578 0.03 Uiso calc R 1
C C8 0.9652(3) 0.12231(19) 0.81122(11) 0.0268(3) Uani d . 1
H H8 1.0893 0.1633 0.7928 0.032 Uiso calc R 1
C C9 0.9847(3) -0.01896(19) 0.78658(11) 0.0304(4) Uani d . 1
C C4 0.5492(3) 0.4823(2) 0.85109(12) 0.0354(4) Uani d . 1
H H4A 0.5477 0.4793 0.7843 0.053 Uiso calc R 1
H H4B 0.5593 0.5795 0.8638 0.053 Uiso calc R 1
H H4C 0.4053 0.4675 0.8819 0.053 Uiso calc R 1
C C12 0.5898(3) 0.1446(2) 0.88878(12) 0.0372(4) Uani d . 1
H H12 0.4548 0.1994 0.9234 0.045 Uiso calc R 1
C C13 1.1931(3) -0.1030(2) 0.72772(16) 0.0478(5) Uani d . 1
H H13A 1.3023 -0.0443 0.7144 0.072 Uiso calc R 1
H H13B 1.1412 -0.1202 0.6696 0.072 Uiso calc R 1
H H13C 1.2713 -0.1992 0.7608 0.072 Uiso calc R 1
O O5 0.9534(2) 0.54355(15) 0.97832(8) 0.0363(3) Uani d . 1
H H5 0.9608 0.6198 1.0006 0.054 Uiso calc R 1
O O6 0.6604(2) 0.56356(14) 1.08522(8) 0.0353(3) Uani d . 1
C C36 0.0419(3) 1.01799(18) 0.13036(11) 0.0219(3) Uani d . 1
C C37 0.2096(3) 0.9443(2) 0.06551(11) 0.0281(4) Uani d . 1
H H37 0.3442 0.9753 0.0477 0.034 Uiso calc R 1
C C38 0.1793(3) 0.8261(2) 0.02721(12) 0.0303(4) Uani d . 1
H H38 0.2948 0.7775 -0.0175 0.036 Uiso calc R 1
N N39 -0.0044(2) 0.77648(16) 0.04979(9) 0.0269(3) Uani d . 1
C C41 -0.1515(3) 0.9690(2) 0.15306(11) 0.0283(4) Uani d . 1
H H41 -0.2717 1.0175 0.1963 0.034 Uiso calc R 1
C C40 -0.1674(3) 0.8485(2) 0.11189(11) 0.0298(4) Uani d . 1
H H40 -0.3 0.815 0.1283 0.036 Uiso calc R 1
C C42 0.0808(3) 1.14852(18) 0.16939(10) 0.0235(4) Uani d . 1
C C27 0.1841(3) 0.65153(18) 0.30127(10) 0.0228(3) Uani d . 1
C C32 0.0163(3) 0.72169(19) 0.36776(11) 0.0269(4) Uani d . 1
H H32 -0.1131 0.6864 0.3877 0.032 Uiso calc R 1
C C31 0.0419(3) 0.84347(19) 0.40408(12) 0.0279(4) Uani d . 1
H H31 -0.0739 0.8916 0.449 0.033 Uiso calc R 1
N N30 0.2211(2) 0.89729(15) 0.37940(9) 0.0247(3) Uani d . 1
C C28 0.3727(3) 0.70468(19) 0.27640(11) 0.0251(4) Uani d . 1
H H28 0.4922 0.6578 0.2324 0.03 Uiso calc R 1
C C29 0.3837(3) 0.82736(19) 0.31683(11) 0.0254(4) Uani d . 1
H H29 0.5131 0.8637 0.2993 0.031 Uiso calc R 1
C C33 0.1511(3) 0.51794(19) 0.26345(11) 0.0243(3) Uani d . 1
O O34 -0.0081(2) 0.46919(15) 0.29857(9) 0.0368(3) Uani d . 1
N N35 0.2998(2) 0.45691(17) 0.19522(10) 0.0291(3) Uani d . 1
H H35A 0.2877 0.3774 0.1727 0.035 Uiso calc R 1
H H35B 0.4104 0.4959 0.1725 0.035 Uiso calc R 1
O O43 0.24405(19) 1.19359(14) 0.13504(8) 0.0314(3) Uani d . 1
N N44 -0.0659(2) 1.20992(16) 0.23779(9) 0.0273(3) Uani d . 1
H H44A -0.0498 1.2875 0.2613 0.033 Uiso calc R 1
H H44B -0.1796 1.1732 0.2597 0.033 Uiso calc R 1

loop_
_atom_site_aniso_label
_atom_site_aniso_U_11
_atom_site_aniso_U_22
_atom_site_aniso_U_33
_atom_site_aniso_U_12
_atom_site_aniso_U_13
_atom_site_aniso_U_23
C25 0.0275(8) 0.0269(9) 0.0244(7) -0.0098(7) -0.0008(6) -0.0048(6)
C15 0.0231(8) 0.0220(9) 0.0294(8) -0.0081(7) -0.0015(6) -0.0041(7)
C14 0.0204(7) 0.0233(9) 0.0249(8) -0.0057(6) -0.0042(6) -0.0029(7)
C20 0.0240(7) 0.0259(9) 0.0227(7) -0.0120(6) 0.0044(5) -0.0068(6)
C22 0.0273(7) 0.0335(9) 0.0209(7) -0.0174(7) 0.0054(5) -0.0057(6)
C21 0.0236(7) 0.0278(9) 0.0255(7) -0.0100(6) 0.0016(5) -0.0050(6)
C16 0.0223(7) 0.0228(8) 0.0294(8) -0.0070(6) -0.0018(6) -0.0079(6)
C23 0.0371(9) 0.0291(9) 0.0253(7) -0.0191(7) 0.0034(6) -0.0076(6)
C26 0.0330(8) 0.0417(10) 0.0299(8) -0.0199(7) -0.0011(6) -0.0072(7)
C17 0.0557(11) 0.0278(10) 0.0364(9) -0.0173(8) -0.0157(8) -0.0001(8)
C24 0.0386(8) 0.0231(9) 0.0259(8) -0.0114(7) 0.0005(6) -0.0037(6)
O19 0.0265(5) 0.0284(7) 0.0413(6) -0.0144(5) 0.0066(5) -0.0160(5)
O18 0.0332(6) 0.0307(7) 0.0336(6) -0.0167(5) 0.0079(5) -0.0123(5)
C11 0.0560(11) 0.0466(12) 0.0339(9) -0.0347(10) 0.0116(8) -0.0146(9)
C1 0.0340(8) 0.0263(9) 0.0230(8) -0.0156(7) -0.0015(6) -0.0022(7)
C10 0.0551(10) 0.0269(9) 0.0267(8) -0.0196(8) -0.0045(7) -0.0056(7)
C2 0.0460(10) 0.0277(10) 0.0261(8) -0.0208(8) -0.0012(7) -0.0051(7)
C7 0.0299(8) 0.0276(9) 0.0184(7) -0.0113(7) -0.0019(6) -0.0038(6)
C3 0.0288(7) 0.0265(8) 0.0228(7) -0.0130(6) 0.0030(6) -0.0047(6)
C8 0.0277(7) 0.0278(9) 0.0280(8) -0.0111(7) -0.0050(6) -0.0041(7)
C9 0.0351(8) 0.0266(9) 0.0302(8) -0.0072(7) -0.0084(6) -0.0067(7)
C4 0.0364(9) 0.0332(10) 0.0364(9) -0.0078(7) -0.0045(7) -0.0081(7)
C12 0.0427(9) 0.0449(12) 0.0337(9) -0.0265(9) 0.0126(7) -0.0182(8)
C13 0.0383(10) 0.0396(12) 0.0663(13) -0.0073(9) -0.0008(9) -0.0237(10)
O5 0.0466(7) 0.0355(8) 0.0367(7) -0.0264(6) 0.0123(5) -0.0175(5)
O6 0.0422(7) 0.0355(7) 0.0363(6) -0.0234(6) 0.0114(5) -0.0157(6)
C36 0.0261(8) 0.0203(8) 0.0217(7) -0.0102(7) -0.0043(6) -0.0002(6)
C37 0.0277(8) 0.0302(10) 0.0304(8) -0.0150(7) 0.0029(7) -0.0055(7)
C38 0.0324(8) 0.0305(10) 0.0307(8) -0.0133(8) 0.0066(7) -0.0106(7)
N39 0.0338(7) 0.0244(8) 0.0253(7) -0.0128(6) -0.0002(5) -0.0038(6)
C41 0.0284(8) 0.0313(10) 0.0286(8) -0.0131(7) 0.0044(6) -0.0103(7)
C40 0.0303(8) 0.0331(10) 0.0318(9) -0.0175(8) 0.0038(7) -0.0090(8)
C42 0.0256(8) 0.0242(9) 0.0235(8) -0.0118(7) -0.0021(6) -0.0007(7)
C27 0.0237(8) 0.0216(8) 0.0240(7) -0.0077(7) -0.0050(6) 0.0000(6)
C32 0.0218(7) 0.0258(9) 0.0341(8) -0.0079(7) -0.0008(6) -0.0061(7)
C31 0.0233(8) 0.0252(9) 0.0357(9) -0.0066(7) 0.0010(6) -0.0093(7)
N30 0.0239(6) 0.0212(7) 0.0310(7) -0.0082(6) -0.0041(5) -0.0050(6)
C28 0.0276(8) 0.0258(9) 0.0243(8) -0.0116(7) 0.0003(6) -0.0040(7)
C29 0.0285(8) 0.0259(9) 0.0261(8) -0.0147(7) -0.0008(6) -0.0022(7)
C33 0.0268(8) 0.0234(9) 0.0260(8) -0.0117(7) -0.0025(6) -0.0037(7)
O34 0.0389(6) 0.0406(8) 0.0419(7) -0.0274(6) 0.0138(5) -0.0186(6)
N35 0.0344(7) 0.0285(8) 0.0313(7) -0.0191(6) 0.0047(6) -0.0103(6)
O43 0.0329(6) 0.0337(7) 0.0355(6) -0.0210(5) 0.0055(5) -0.0113(5)
N44 0.0323(7) 0.0270(8) 0.0298(7) -0.0190(6) 0.0055(6) -0.0100(6)

loop_
_atom_type_symbol
_atom_type_description
_atom_type_scat_dispersion_real
_atom_type_scat_dispersion_imag
_atom_type_scat_source
C C 0.0181 0.0091 'International Tables Vol C Tables 4.2.6.8 and 6.1.1.4'
H H 0.0000 0.0000 'International Tables Vol C Tables 4.2.6.8 and 6.1.1.4'
N N 0.0311 0.0180 'International Tables Vol C Tables 4.2.6.8 and 6.1.1.4'
O O 0.0492 0.0322 'International Tables Vol C Tables 4.2.6.8 and 6.1.1.4'

loop_
_geom_angle_atom_site_label_1
_geom_angle_atom_site_label_2
_geom_angle_atom_site_label_3
_geom_angle
C20 C25 C24 121.03(14)
C20 C25 H25 119.5
C24 C25 H25 119.5
C14 C15 C16 112.06(13)
C14 C15 H15A 109.2
C16 C15 H15A 109.2
C14 C15 H15B 109.2
C16 C15 H15B 109.2
H15A C15 H15B 107.9
O18 C14 O19 122.31(15)
O18 C14 C15 123.13(14)
O19 C14 C15 114.55(13)
C25 C20 C21 117.28(15)
C25 C20 C16 123.70(13)
C21 C20 C16 119.02(14)
C23 C22 C21 118.37(14)
C23 C22 C26 120.42(15)
C21 C22 C26 121.21(14)
C22 C21 C20 122.35(15)
C22 C21 H21 118.8
C20 C21 H21 118.8
C20 C16 C17 111.25(13)
C20 C16 C15 112.46(13)
C17 C16 C15 110.47(13)
C20 C16 H16 107.5
C17 C16 H16 107.5
C15 C16 H16 107.5
C24 C23 C22 120.86(16)
C24 C23 H23 119.6
C22 C23 H23 119.6
C22 C26 H26A 109.5
C22 C26 H26B 109.5
H26A C26 H26B 109.5
C22 C26 H26C 109.5
H26A C26 H26C 109.5
H26B C26 H26C 109.5
C16 C17 H17A 109.5
C16 C17 H17B 109.5
H17A C17 H17B 109.5
C16 C17 H17C 109.5
H17A C17 H17C 109.5
H17B C17 H17C 109.5
C23 C24 C25 120.09(16)
C23 C24 H24 120.0
C25 C24 H24 120.0
C14 O19 H19 109.5
C12 C11 C10 121.11(17)
C12 C11 H11 119.4
C10 C11 H11 119.4
O6 C1 O5 122.96(16)
O6 C1 C2 123.37(15)
O5 C1 C2 113.66(14)
C11 C10 C9 120.19(16)
C11 C10 H10 119.9
C9 C10 H10 119.9
C1 C2 C3 114.19(14)
C1 C2 H2A 108.7
C3 C2 H2A 108.7
C1 C2 H2B 108.7
C3 C2 H2B 108.7
H2A C2 H2B 107.6
C12 C7 C8 118.32(15)
C12 C7 C3 121.81(14)
C8 C7 C3 119.86(14)
C7 C3 C4 112.81(14)
C7 C3 C2 110.06(12)
C4 C3 C2 111.54(13)
C7 C3 H3 107.4
C4 C3 H3 107.4
C2 C3 H3 107.4
C9 C8 C7 122.30(15)
C9 C8 H8 118.8
C7 C8 H8 118.8
C8 C9 C10 118.02(15)
C8 C9 C13 120.83(16)
C10 C9 C13 121.10(16)
C3 C4 H4A 109.5
C3 C4 H4B 109.5
H4A C4 H4B 109.5
C3 C4 H4C 109.5
H4A C4 H4C 109.5
H4B C4 H4C 109.5
C11 C12 C7 120.04(16)
C11 C12 H12 120.0
C7 C12 H12 120.0
C9 C13 H13A 109.5
C9 C13 H13B 109.5
H13A C13 H13B 109.5
C9 C13 H13C 109.5
H13A C13 H13C 109.5
H13B C13 H13C 109.5
C1 O5 H5 109.5
C41 C36 C37 117.85(15)
C41 C36 C42 124.62(14)
C37 C36 C42 117.51(14)
C38 C37 C36 119.39(15)
C38 C37 H37 120.3
C36 C37 H37 120.3
N39 C38 C37 123.20(15)
N39 C38 H38 118.4
C37 C38 H38 118.4
C38 N39 C40 117.40(15)
C40 C41 C36 119.03(15)
C40 C41 H41 120.5
C36 C41 H41 120.5
N39 C40 C41 123.12(15)
N39 C40 H40 118.4
C41 C40 H40 118.4
O43 C42 N44 123.77(15)
O43 C42 C36 118.44(14)
N44 C42 C36 117.78(14)
C28 C27 C32 118.50(15)
C28 C27 C33 124.32(14)
C32 C27 C33 117.14(14)
C31 C32 C27 118.63(15)
C31 C32 H32 120.7
C27 C32 H32 120.7
N30 C31 C32 123.35(14)
N30 C31 H31 118.3
C32 C31 H31 118.3
C31 N30 C29 117.56(14)
C29 C28 C27 118.71(15)
C29 C28 H28 120.6
C27 C28 H28 120.6
N30 C29 C28 123.23(15)
N30 C29 H29 118.4
C28 C29 H29 118.4
O34 C33 N35 123.46(16)
O34 C33 C27 118.79(14)
N35 C33 C27 117.74(14)
C33 N35 H35A 120.0
C33 N35 H35B 120.0
H35A N35 H35B 120.0
C42 N44 H44A 120.0
C42 N44 H44B 120.0
H44A N44 H44B 120.0

loop_
_geom_bond_atom_site_label_1
_geom_bond_atom_site_label_2
_geom_bond_distance
C25 C20 1.394(2)
C25 C24 1.395(2)
C25 H25 0.95
C15 C14 1.504(2)
C15 C16 1.538(2)
C15 H15A 0.99
C15 H15B 0.99
C14 O18 1.2198(19)
C14 O19 1.315(2)
C20 C21 1.404(2)
C20 C16 1.520(2)
C22 C23 1.387(2)
C22 C21 1.395(2)
C22 C26 1.506(2)
C21 H21 0.95
C16 C17 1.532(3)
C16 H16 1.0
C23 C24 1.379(2)
C23 H23 0.95
C26 H26A 0.98
C26 H26B 0.98
C26 H26C 0.98
C17 H17A 0.98
C17 H17B 0.98
C17 H17C 0.98
C24 H24 0.95
O19 H19 0.84
C11 C12 1.380(3)
C11 C10 1.382(3)
C11 H11 0.95
C1 O6 1.213(2)
C1 O5 1.308(2)
C1 C2 1.504(3)
C10 C9 1.392(3)
C10 H10 0.95
C2 C3 1.534(2)
C2 H2A 0.99
C2 H2B 0.99
C7 C12 1.389(2)
C7 C8 1.393(2)
C7 C3 1.516(2)
C3 C4 1.523(2)
C3 H3 1.0
C8 C9 1.390(2)
C8 H8 0.95
C9 C13 1.506(2)
C4 H4A 0.98
C4 H4B 0.98
C4 H4C 0.98
C12 H12 0.95
C13 H13A 0.98
C13 H13B 0.98
C13 H13C 0.98
O5 H5 0.84
C36 C41 1.384(2)
C36 C37 1.388(2)
C36 C42 1.508(2)
C37 C38 1.374(3)
C37 H37 0.95
C38 N39 1.333(2)
C38 H38 0.95
N39 C40 1.341(2)
C41 C40 1.381(3)
C41 H41 0.95
C40 H40 0.95
C42 O43 1.233(2)
C42 N44 1.324(2)
C27 C28 1.384(2)
C27 C32 1.393(2)
C27 C33 1.510(2)
C32 C31 1.378(3)
C32 H32 0.95
C31 N30 1.336(2)
C31 H31 0.95
N30 C29 1.337(2)
C28 C29 1.383(3)
C28 H28 0.95
C29 H29 0.95
C33 O34 1.235(2)
C33 N35 1.327(2)
N35 H35A 0.88
N35 H35B 0.88
N44 H44A 0.88
N44 H44B 0.88

loop_
_geom_hbond_atom_site_label_D
_geom_hbond_atom_site_label_H
_geom_hbond_atom_site_label_A
_geom_hbond_site_symmetry_A
_geom_hbond_distance_DH
_geom_hbond_distance_HA
_geom_hbond_distance_DA
_geom_hbond_angle_DHA
N44 H44B O18 1_465 0.88 2.08 2.9266(18) 161.9
N44 H44A O34 1_565 0.88 1.96 2.8324(18) 173.3
N35 H35B O6 1_554 0.88 2.08 2.9402(19) 163.9
N35 H35A O43 1_545 0.88 1.98 2.8594(18) 173.8
O5 H5 N39 1_656 0.84 1.80 2.6347(19) 176.3
O19 H19 N30 1_545 0.84 1.82 2.6617(18) 175.1

loop_
_geom_torsion_atom_site_label_1
_geom_torsion_atom_site_label_2
_geom_torsion_atom_site_label_3
_geom_torsion_atom_site_label_4
_geom_torsion
C16 C15 C14 O18 -73.99(18)
C16 C15 C14 O19 104.58(15)
C24 C25 C20 C21 -0.9(2)
C24 C25 C20 C16 178.83(14)
C23 C22 C21 C20 -0.7(2)
C26 C22 C21 C20 178.75(14)
C25 C20 C21 C22 1.4(2)
C16 C20 C21 C22 -178.38(13)
C25 C20 C16 C17 -121.45(15)
C21 C20 C16 C17 58.31(17)
C25 C20 C16 C15 3.08(19)
C21 C20 C16 C15 -177.16(12)
C14 C15 C16 C20 178.91(12)
C14 C15 C16 C17 -56.13(17)
C21 C22 C23 C24 -0.4(2)
C26 C22 C23 C24 -179.92(14)
C22 C23 C24 C25 0.9(2)
C20 C25 C24 C23 -0.2(2)
C12 C11 C10 C9 -0.9(3)
O6 C1 C2 C3 130.70(17)
O5 C1 C2 C3 -50.2(2)
C12 C7 C3 C4 -58.81(19)
C8 C7 C3 C4 121.74(15)
C12 C7 C3 C2 66.47(19)
C8 C7 C3 C2 -112.99(15)
C1 C2 C3 C7 173.22(14)
C1 C2 C3 C4 -60.8(2)
C12 C7 C8 C9 0.1(2)
C3 C7 C8 C9 179.62(14)
C7 C8 C9 C10 -0.7(2)
C7 C8 C9 C13 177.03(16)
C11 C10 C9 C8 1.1(2)
C11 C10 C9 C13 -176.66(17)
C10 C11 C12 C7 0.4(3)
C8 C7 C12 C11 0.0(2)
C3 C7 C12 C11 -179.43(16)
C41 C36 C37 C38 -0.6(2)
C42 C36 C37 C38 -179.07(14)
C36 C37 C38 N39 -0.6(3)
C37 C38 N39 C40 1.1(2)
C37 C36 C41 C40 1.1(2)
C42 C36 C41 C40 179.52(15)
C38 N39 C40 C41 -0.5(2)
C36 C41 C40 N39 -0.6(3)
C41 C36 C42 O43 -170.63(15)
C37 C36 C42 O43 7.8(2)
C41 C36 C42 N44 8.1(2)
C37 C36 C42 N44 -173.45(14)
C28 C27 C32 C31 1.7(2)
C33 C27 C32 C31 179.65(14)
C27 C32 C31 N30 -0.6(2)
C32 C31 N30 C29 -0.6(2)
C32 C27 C28 C29 -1.6(2)
C33 C27 C28 C29 -179.35(15)
C31 N30 C29 C28 0.8(2)
C27 C28 C29 N30 0.3(2)
C28 C27 C33 O34 171.26(15)
C32 C27 C33 O34 -6.5(2)
C28 C27 C33 N35 -7.1(2)
C32 C27 C33 N35 175.08(14)
